data_4507968
loop_
_publ_author_name
'Wang, Xiu-Li'
'Luan, Jian'
'Sui, Fang-Fang'
'Lin, Hong-Yan'
'Liu, Guo-Cheng'
'Xu, Chuang'

_publ_section_title
;
 Structural Diversities and Fluorescent and Photocatalytic Properties of a
 Series of CuIICoordination Polymers Constructed from Flexible
 Bis-pyridyl-bis-amide Ligands with Different Spacer Lengths and Different
 Aromatic Carboxylates
;
_journal_issue 8
_journal_name_full 'Crystal Growth &amp; Design'
_journal_page_first 3561
_journal_paper_doi 10.1021/cg400538c
_journal_volume 13
_journal_year 2013
_chemical_formula_sum 'C25 H32 Cu N4 O10'
_chemical_formula_weight 612.09
_chemical_name_systematic
; 
 ? 
;
_space_group_IT_number 2
_symmetry_cell_setting triclinic
_symmetry_space_group_name_Hall '-P 1'
_symmetry_space_group_name_H-M 'P -1'
_atom_sites_solution_hydrogens geom
_atom_sites_solution_primary direct
_atom_sites_solution_secondary difmap
_audit_creation_method SHELXL-97
_cell_angle_alpha 92.200(6)
_cell_angle_beta 91.716(6)
_cell_angle_gamma 106.706(6)
_cell_formula_units_Z 2
_cell_length_a 8.259(3)
_cell_length_b 8.707(3)
_cell_length_c 19.798(7)
_cell_measurement_temperature 296(2)
_cell_measurement_theta_max 25.22
_cell_measurement_theta_min 2.06
_cell_volume 1361.4(8)
_computing_cell_refinement 'SMART (Bruker, 2001)'
_computing_data_collection 'SMART (Bruker, 2001)'
_computing_data_reduction 'SAINT+ (Bruker, 1999)'
_computing_molecular_graphics 'PLATON (Spek, 2003)'
_computing_publication_material 'SHELXTL (1998)'
_computing_structure_refinement 'SHELXL-97 (Sheldrick, 2008)'
_computing_structure_solution 'SHELXS-97 (Sheldrick, 2008)'
_diffrn_ambient_temperature 296(2)
_diffrn_measured_fraction_theta_full 0.987
_diffrn_measured_fraction_theta_max 0.987
_diffrn_measurement_device_type 'CCD area detector'
_diffrn_measurement_method 'phi and omega scans'
_diffrn_radiation_monochromator graphite
_diffrn_radiation_source 'fine-focus sealed tube'
_diffrn_radiation_type MoK\a
_diffrn_radiation_wavelength 0.71073
_diffrn_reflns_av_R_equivalents 0.0389
_diffrn_reflns_av_sigmaI/netI 0.0952
_diffrn_reflns_limit_h_max 9
_diffrn_reflns_limit_h_min -9
_diffrn_reflns_limit_k_max 10
_diffrn_reflns_limit_k_min -7
_diffrn_reflns_limit_l_max 23
_diffrn_reflns_limit_l_min -22
_diffrn_reflns_number 7132
_diffrn_reflns_theta_full 25.22
_diffrn_reflns_theta_max 25.22
_diffrn_reflns_theta_min 2.06
_exptl_absorpt_coefficient_mu 0.865
_exptl_absorpt_correction_T_max 0.894
_exptl_absorpt_correction_T_min 0.863
_exptl_absorpt_correction_type empirical
_exptl_absorpt_process_details SADABS
_exptl_crystal_colour BLUE
_exptl_crystal_density_diffrn 1.493
_exptl_crystal_density_method 'not measured'
_exptl_crystal_description BLOCK
_exptl_crystal_F_000 638
_exptl_crystal_size_max 0.17
_exptl_crystal_size_mid 0.15
_exptl_crystal_size_min 0.13
_refine_diff_density_max 1.646
_refine_diff_density_min -0.558
_refine_diff_density_rms 0.091
_refine_ls_extinction_method none
_refine_ls_goodness_of_fit_ref 1.020
_refine_ls_hydrogen_treatment constr
_refine_ls_matrix_type full
_refine_ls_number_parameters 350
_refine_ls_number_reflns 4852
_refine_ls_number_restraints 0
_refine_ls_restrained_S_all 1.020
_refine_ls_R_factor_all 0.1343
_refine_ls_R_factor_gt 0.0717
_refine_ls_shift/su_max 0.000
_refine_ls_shift/su_mean 0.000
_refine_ls_structure_factor_coef Fsqd
_refine_ls_weighting_details 'calc w=1/[\s^2^(Fo^2^)+(0.0964P)^2^+1.2233P] where P=(Fo^2^+2Fc^2^)/3'
_refine_ls_weighting_scheme calc
_refine_ls_wR_factor_gt 0.1699
_refine_ls_wR_factor_ref 0.2032
_reflns_number_gt 2774
_reflns_number_total 4852
_reflns_threshold_expression >2sigma(I)
_cod_data_source_file cg400538c_si_002.cif
_cod_data_source_block 9
_cod_depositor_comments
;
The following automatic conversions were performed:

'_symmetry_cell_setting' value 'Triclinic' changed to 'triclinic'
according to /home/saulius/struct/CIF-dictionaries/cif_core.dic
dictionary named 'cif_core.dic' version 2.4.2 from 2011-04-26.

Automatic conversion script
Id: cif_fix_values 1891 2012-01-12 08:04:46Z andrius 
;
_cod_database_code 4507968

loop_
_symmetry_equiv_pos_as_xyz
'x, y, z'
'-x, -y, -z'

loop_
_atom_site_label
_atom_site_type_symbol
_atom_site_fract_x
_atom_site_fract_y
_atom_site_fract_z
_atom_site_U_iso_or_equiv
_atom_site_adp_type
_atom_site_occupancy
_atom_site_symmetry_multiplicity
_atom_site_calc_flag
_atom_site_refinement_flags
_atom_site_disorder_assembly
_atom_site_disorder_group
Cu1 Cu 0.0000 -0.5000 0.0000 0.0412(4) Uani 1 2 d S . .
O1 O 0.4020(6) -0.0724(6) -0.1365(3) 0.0592(13) Uani 1 1 d . . .
N1 N 0.1091(6) -0.2634(6) 0.0208(2) 0.0363(12) Uani 1 1 d . . .
C1 C 0.0890(8) -0.1947(9) 0.0803(3) 0.0475(17) Uani 1 1 d . . .
H1A H 0.0331 -0.2599 0.1136 0.057 Uiso 1 1 calc R . .
O1W O -0.4527(8) -0.1378(7) -0.2573(3) 0.0872(19) Uani 1 1 d . . .
H1WA H -0.5473 -0.1332 -0.2431 0.105 Uiso 1 1 d R . .
H1WB H -0.4637 -0.2330 -0.2718 0.105 Uiso 1 1 d R . .
Cu2 Cu -0.5000 0.5000 -0.5000 0.0472(4) Uani 1 2 d S . .
N2 N 0.3308(7) 0.1008(6) -0.0649(3) 0.0454(14) Uani 1 1 d . . .
H2B H 0.3352 0.2000 -0.0578 0.055 Uiso 1 1 calc R . .
O2 O -0.0790(7) 0.2174(9) -0.4095(3) 0.089(2) Uani 1 1 d . . .
C2 C 0.1462(9) -0.0350(9) 0.0942(3) 0.056(2) Uani 1 1 d . . .
H2A H 0.1315 0.0086 0.1364 0.068 Uiso 1 1 calc R . .
O2W O 0.5709(6) -0.6187(6) 0.1234(3) 0.0662(14) Uani 1 1 d . . .
H2WA H 0.5576 -0.7175 0.1137 0.079 Uiso 1 1 d R . .
H2WB H 0.4827 -0.6104 0.1423 0.079 Uiso 1 1 d R . .
O3 O 0.2721(6) -0.5543(5) 0.1046(2) 0.0466(11) Uani 1 1 d . . .
N3 N -0.3110(9) 0.0633(8) -0.3615(3) 0.0632(17) Uani 1 1 d . . .
H3B H -0.3445 -0.0028 -0.3302 0.076 Uiso 1 1 calc R . .
C3 C 0.2262(9) 0.0614(8) 0.0453(3) 0.0503(18) Uani 1 1 d . . .
H3A H 0.2641 0.1720 0.0538 0.060 Uiso 1 1 calc R . .
O3W O 0.7164(6) -0.4157(6) 0.0322(2) 0.0599(14) Uani 1 1 d . . .
H3WA H 0.6810 -0.4729 -0.0040 0.072 Uiso 1 1 d R . .
H3WB H 0.7652 -0.4671 0.0573 0.072 Uiso 1 1 d R . .
O4 O 0.0084(5) -0.5411(5) 0.09489(19) 0.0413(11) Uani 1 1 d . . .
C4 C 0.2511(7) -0.0039(7) -0.0163(3) 0.0361(14) Uani 1 1 d . . .
N4 N -0.5382(7) 0.2766(7) -0.4677(2) 0.0457(14) Uani 1 1 d . . .
O4W O -0.2476(7) 0.4848(8) -0.5619(3) 0.092(2) Uani 1 1 d . . .
H4WA H -0.2072 0.4173 -0.5438 0.110 Uiso 1 1 d R . .
H4WB H -0.1632 0.5643 -0.5721 0.110 Uiso 1 1 d R . .
O5 O -0.4865(6) 0.4261(7) -0.6646(2) 0.0654(15) Uani 1 1 d . . .
C5 C 0.1906(7) -0.1668(7) -0.0266(3) 0.0376(15) Uani 1 1 d . . .
H5A H 0.2063 -0.2129 -0.0681 0.045 Uiso 1 1 calc R . .
C6 C 0.4009(8) 0.0653(8) -0.1209(3) 0.0408(16) Uani 1 1 d . B .
O6 O -0.6535(6) 0.4127(6) -0.57820(19) 0.0515(12) Uani 1 1 d . . .
C7 C 0.4740(9) 0.2007(8) -0.1660(4) 0.0517(18) Uani 1 1 d . . .
H7A H 0.5876 0.1998 -0.1766 0.062 Uiso 1 1 calc R A 1
H7B H 0.4827 0.3014 -0.1413 0.062 Uiso 1 1 calc R A 1
C8 C 0.373(6) 0.194(8) -0.231(4) 0.132(3) Uani 0.50(10) 1 d P B 1
H8A H 0.4060 0.3019 -0.2478 0.158 Uiso 0.50(10) 1 calc PR B 1
H8B H 0.4112 0.1270 -0.2634 0.158 Uiso 0.50(10) 1 calc PR B 1
C8' C 0.333(7) 0.243(7) -0.206(4) 0.132(3) Uani 0.50(10) 1 d P B 2
H8'1 H 0.2882 0.3075 -0.1752 0.158 Uiso 0.50(10) 1 calc PR B 2
H8'2 H 0.3891 0.3135 -0.2403 0.158 Uiso 0.50(10) 1 calc PR B 2
C9 C 0.2103(13) 0.1462(16) -0.2350(6) 0.132(3) Uani 1 1 d . . .
H9A H 0.1755 0.1791 -0.1918 0.158 Uiso 1 1 calc R B 1
H9B H 0.1810 0.0300 -0.2358 0.158 Uiso 1 1 calc R B 1
C10 C 0.0928(13) 0.1829(15) -0.2866(6) 0.132(3) Uani 1 1 d . B .
H10A H 0.0545 0.2689 -0.2665 0.158 Uiso 1 1 calc R . .
H10B H 0.1616 0.2278 -0.3239 0.158 Uiso 1 1 calc R . .
C11 C -0.0387(13) 0.0798(15) -0.3129(6) 0.132(3) Uani 1 1 d . . .
H11A H -0.1115 0.0383 -0.2762 0.158 Uiso 1 1 calc R B .
H11B H -0.0026 -0.0087 -0.3319 0.158 Uiso 1 1 calc R . .
C12 C -0.1461(13) 0.1246(12) -0.3663(5) 0.080(3) Uani 1 1 d . B .
C13 C -0.4380(9) 0.0963(9) -0.4035(3) 0.0507(18) Uani 1 1 d . . .
C14 C -0.5911(10) -0.0187(10) -0.4140(4) 0.061(2) Uani 1 1 d . . .
H14A H -0.6093 -0.1192 -0.3960 0.073 Uiso 1 1 calc R . .
C15 C -0.7158(10) 0.0169(12) -0.4511(4) 0.067(2) Uani 1 1 d . . .
H15A H -0.8210 -0.0586 -0.4583 0.080 Uiso 1 1 calc R . .
C16 C -0.6847(9) 0.1651(11) -0.4776(4) 0.058(2) Uani 1 1 d . . .
H16A H -0.7699 0.1879 -0.5035 0.070 Uiso 1 1 calc R . .
C17 C -0.4141(9) 0.2406(9) -0.4320(3) 0.0484(18) Uani 1 1 d . . .
H17A H -0.3087 0.3166 -0.4265 0.058 Uiso 1 1 calc R . .
C18 C 0.1345(8) -0.5591(7) 0.1285(3) 0.0329(14) Uani 1 1 d . . .
C19 C 0.1092(8) -0.5861(7) 0.2019(3) 0.0357(14) Uani 1 1 d . . .
C20 C -0.0496(8) -0.6154(9) 0.2270(3) 0.0489(18) Uani 1 1 d . . .
H20A H -0.1421 -0.6206 0.1981 0.059 Uiso 1 1 calc R . .
C21 C -0.0719(9) -0.6371(10) 0.2950(3) 0.061(2) Uani 1 1 d . . .
H21A H -0.1793 -0.6572 0.3122 0.074 Uiso 1 1 calc R . .
C22 C 0.0659(9) -0.6288(9) 0.3376(3) 0.0536(19) Uani 1 1 d . . .
H22A H 0.0504 -0.6428 0.3835 0.064 Uiso 1 1 calc R . .
C23 C 0.2243(8) -0.6004(8) 0.3137(3) 0.0383(15) Uani 1 1 d . . .
C24 C 0.2449(8) -0.5794(7) 0.2447(3) 0.0351(14) Uani 1 1 d . . .
H24A H 0.3520 -0.5606 0.2275 0.042 Uiso 1 1 calc R . .
C25 C -0.6253(9) 0.4143(8) -0.6400(3) 0.0423(16) Uani 1 1 d . . .

loop_
_atom_site_aniso_label
_atom_site_aniso_U_11
_atom_site_aniso_U_22
_atom_site_aniso_U_33
_atom_site_aniso_U_23
_atom_site_aniso_U_13
_atom_site_aniso_U_12
Cu1 0.0483(7) 0.0430(7) 0.0230(6) 0.0100(5) -0.0167(5) -0.0009(5)
O1 0.076(4) 0.043(3) 0.062(3) 0.008(2) 0.021(3) 0.022(3)
N1 0.041(3) 0.042(3) 0.023(3) 0.007(2) -0.004(2) 0.009(2)
C1 0.058(4) 0.056(5) 0.031(4) 0.012(3) 0.001(3) 0.019(4)
O1W 0.140(5) 0.072(4) 0.070(4) 0.016(3) 0.041(4) 0.058(4)
Cu2 0.0626(8) 0.0724(9) 0.0181(6) -0.0083(5) -0.0166(5) 0.0411(7)
N2 0.061(4) 0.031(3) 0.042(3) 0.001(2) 0.004(3) 0.009(3)
O2 0.067(4) 0.125(6) 0.087(5) 0.031(4) -0.019(3) 0.042(4)
C2 0.077(5) 0.058(5) 0.031(4) -0.009(3) 0.007(3) 0.017(4)
O2W 0.066(3) 0.057(3) 0.080(4) 0.012(3) 0.009(3) 0.022(3)
O3 0.058(3) 0.062(3) 0.025(2) 0.004(2) 0.001(2) 0.026(3)
N3 0.074(5) 0.066(4) 0.055(4) 0.011(3) -0.015(3) 0.028(4)
C3 0.067(5) 0.040(4) 0.041(4) -0.001(3) -0.001(3) 0.013(4)
O3W 0.085(4) 0.056(3) 0.035(3) 0.003(2) -0.008(2) 0.015(3)
O4 0.045(2) 0.051(3) 0.023(2) 0.0105(19) -0.0153(18) 0.005(2)
C4 0.037(3) 0.038(4) 0.034(3) -0.002(3) -0.007(3) 0.013(3)
N4 0.050(3) 0.071(4) 0.025(3) -0.007(3) -0.011(2) 0.034(3)
O4W 0.091(4) 0.149(6) 0.061(4) -0.029(4) -0.030(3) 0.083(4)
O5 0.060(3) 0.109(5) 0.033(3) -0.013(3) -0.015(2) 0.038(3)
C5 0.045(4) 0.040(4) 0.026(3) -0.001(3) -0.007(3) 0.011(3)
C6 0.039(4) 0.041(4) 0.039(4) 0.006(3) -0.006(3) 0.006(3)
O6 0.070(3) 0.073(3) 0.018(2) -0.005(2) -0.013(2) 0.033(3)
C7 0.056(4) 0.041(4) 0.054(4) 0.012(3) 0.005(3) 0.006(3)
C8 0.092(4) 0.167(7) 0.118(5) 0.088(5) -0.047(4) 0.003(4)
C8' 0.092(4) 0.167(7) 0.118(5) 0.088(5) -0.047(4) 0.003(4)
C9 0.092(4) 0.167(7) 0.118(5) 0.088(5) -0.047(4) 0.003(4)
C10 0.092(4) 0.167(7) 0.118(5) 0.088(5) -0.047(4) 0.003(4)
C11 0.092(4) 0.167(7) 0.118(5) 0.088(5) -0.047(4) 0.003(4)
C12 0.090(7) 0.086(7) 0.070(6) 0.012(5) -0.032(5) 0.040(6)
C13 0.065(5) 0.064(5) 0.029(3) 0.001(3) -0.006(3) 0.030(4)
C14 0.075(5) 0.068(5) 0.039(4) 0.011(4) 0.005(4) 0.019(5)
C15 0.050(5) 0.101(7) 0.043(4) 0.003(5) 0.000(4) 0.012(5)
C16 0.049(5) 0.092(7) 0.039(4) -0.001(4) -0.007(3) 0.030(5)
C17 0.055(4) 0.062(5) 0.036(4) -0.004(3) -0.008(3) 0.032(4)
C18 0.050(4) 0.027(3) 0.021(3) -0.005(2) -0.007(3) 0.011(3)
C19 0.050(4) 0.038(4) 0.019(3) 0.002(2) -0.010(3) 0.015(3)
C20 0.043(4) 0.080(5) 0.025(3) 0.004(3) -0.012(3) 0.022(4)
C21 0.043(4) 0.110(7) 0.032(4) 0.004(4) -0.002(3) 0.023(4)
C22 0.061(5) 0.085(6) 0.018(3) 0.003(3) -0.006(3) 0.027(4)
C23 0.051(4) 0.045(4) 0.021(3) -0.005(3) -0.016(3) 0.021(3)
C24 0.046(4) 0.043(4) 0.019(3) -0.005(2) -0.010(3) 0.018(3)
C25 0.057(4) 0.053(4) 0.021(3) -0.007(3) -0.013(3) 0.027(4)

loop_
_atom_type_symbol
_atom_type_description
_atom_type_scat_dispersion_real
_atom_type_scat_dispersion_imag
_atom_type_scat_source
C C 0.0033 0.0016 'International Tables Vol C Tables 4.2.6.8 and 6.1.1.4'
H H 0.0000 0.0000 'International Tables Vol C Tables 4.2.6.8 and 6.1.1.4'
N N 0.0061 0.0033 'International Tables Vol C Tables 4.2.6.8 and 6.1.1.4'
O O 0.0106 0.0060 'International Tables Vol C Tables 4.2.6.8 and 6.1.1.4'
Cu Cu 0.3201 1.2651 'International Tables Vol C Tables 4.2.6.8 and 6.1.1.4'

loop_
_geom_angle_atom_site_label_1
_geom_angle_atom_site_label_2
_geom_angle_atom_site_label_3
_geom_angle
_geom_angle_site_symmetry_1
_geom_angle_site_symmetry_3
O4 Cu1 O4 180.0 . 2_545
O4 Cu1 N1 89.32(18) . 2_545
O4 Cu1 N1 90.68(18) 2_545 2_545
O4 Cu1 N1 90.68(18) . .
O4 Cu1 N1 89.32(18) 2_545 .
N1 Cu1 N1 180.0 2_545 .
C1 N1 C5 117.6(6) . .
C1 N1 Cu1 120.7(4) . .
C5 N1 Cu1 121.4(4) . .
N1 C1 C2 122.8(6) . .
O6 Cu2 O6 179.999(2) . 2_464
O6 Cu2 N4 90.3(2) . 2_464
O6 Cu2 N4 89.7(2) 2_464 2_464
O6 Cu2 N4 89.7(2) . .
O6 Cu2 N4 90.3(2) 2_464 .
N4 Cu2 N4 179.999(1) 2_464 .
C6 N2 C4 127.7(6) . .
C1 C2 C3 118.8(6) . .
C12 N3 C13 126.0(7) . .
C2 C3 C4 120.4(6) . .
C18 O4 Cu1 126.3(4) . .
C5 C4 C3 117.5(6) . .
C5 C4 N2 124.6(6) . .
C3 C4 N2 117.8(6) . .
C16 N4 C17 118.3(7) . .
C16 N4 Cu2 122.1(5) . .
C17 N4 Cu2 119.5(5) . .
N1 C5 C4 122.8(6) . .
O1 C6 N2 122.1(6) . .
O1 C6 C7 120.9(6) . .
N2 C6 C7 116.9(6) . .
C25 O6 Cu2 130.0(5) . .
C6 C7 C8 114.4(12) . .
C6 C7 C8' 110.5(16) . .
C8 C7 C8' 29.7(18) . .
C9 C8 C7 123(5) . .
C9 C8' C7 126(5) . .
C8' C9 C8 36(2) . .
C8' C9 C10 127(2) . .
C8 C9 C10 128.4(15) . .
C11 C10 C9 124.3(11) . .
C10 C11 C12 121.0(10) . .
O2 C12 N3 124.5(7) . .
O2 C12 C11 119.7(9) . .
N3 C12 C11 115.7(9) . .
C17 C13 C14 119.1(7) . .
C17 C13 N3 121.8(7) . .
C14 C13 N3 119.0(7) . .
C15 C14 C13 118.8(8) . .
C14 C15 C16 119.3(8) . .
N4 C16 C15 122.4(7) . .
N4 C17 C13 122.0(7) . .
O3 C18 O4 124.5(5) . .
O3 C18 C19 119.8(5) . .
O4 C18 C19 115.7(6) . .
C24 C19 C20 119.8(5) . .
C24 C19 C18 120.0(6) . .
C20 C19 C18 120.2(5) . .
C19 C20 C21 120.0(6) . .
C20 C21 C22 119.6(6) . .
C23 C22 C21 121.3(6) . .
C22 C23 C24 118.4(5) . .
C22 C23 C25 121.5(6) . 1_646
C24 C23 C25 120.0(6) . 1_646
C19 C24 C23 120.8(6) . .
O5 C25 O6 125.6(6) . .
O5 C25 C23 119.2(5) . 1_464
O6 C25 C23 115.3(6) . 1_464

loop_
_geom_bond_atom_site_label_1
_geom_bond_atom_site_label_2
_geom_bond_distance
_geom_bond_site_symmetry_2
Cu1 O4 1.929(4) .
Cu1 O4 1.929(4) 2_545
Cu1 N1 2.018(5) 2_545
Cu1 N1 2.018(5) .
O1 C6 1.229(7) .
N1 C1 1.338(8) .
N1 C5 1.346(7) .
C1 C2 1.348(9) .
Cu2 O6 1.954(4) .
Cu2 O6 1.954(4) 2_464
Cu2 N4 2.012(6) 2_464
Cu2 N4 2.012(6) .
N2 C6 1.333(8) .
N2 C4 1.397(8) .
O2 C12 1.232(10) .
C2 C3 1.364(9) .
O3 C18 1.235(7) .
N3 C12 1.319(11) .
N3 C13 1.419(9) .
C3 C4 1.372(9) .
O4 C18 1.270(7) .
C4 C5 1.366(8) .
N4 C16 1.319(9) .
N4 C17 1.344(8) .
O5 C25 1.237(8) .
C6 C7 1.502(9) .
O6 C25 1.253(7) .
C7 C8 1.51(3) .
C7 C8' 1.52(4) .
C8 C9 1.28(4) .
C8' C9 1.23(4) .
C9 C10 1.493(11) .
C10 C11 1.275(13) .
C11 C12 1.493(11) .
C13 C17 1.361(10) .
C13 C14 1.373(10) .
C14 C15 1.361(10) .
C15 C16 1.370(11) .
C18 C19 1.492(8) .
C19 C24 1.371(8) .
C19 C20 1.374(9) .
C20 C21 1.378(9) .
C21 C22 1.379(9) .
C22 C23 1.362(9) .
C23 C24 1.396(8) .
C23 C25 1.492(8) 1_646
C25 C23 1.492(8) 1_464
